data_7128419
loop_
_publ_author_name
'Berdiell, Izar Capel'
'Kulmaczewski, Rafal'
'Shahid, Namrah'
'Cespedes, Oscar'
'Halcrow, Malcolm A.'

_publ_section_title
;
 The number and shape of lattice solvent molecules controls spin-crossover
 in an isomorphous series of crystalline solvate salts.
;
_journal_issue 53
_journal_name_full 'Chemical communications (Cambridge, England)'
_journal_page_first 6566
_journal_page_last 6569
_journal_paper_doi 10.1039/d1cc02624k
_journal_volume 57
_journal_year 2021
_chemical_formula_moiety 'C26 H24 Fe N12 O2, 2(B F4), C2 H3 N'
_chemical_formula_sum 'C28 H27 B2 F8 Fe N13 O2'
_chemical_formula_weight 807.09
_chemical_name_systematic
;
Bis-[N-(2,6-di{pyrazol-1-yl}pyrid-4-yl)acetamide]iron(II)
ditetrafluoroborate acetonitrile solvate
;
_space_group_crystal_system triclinic
_space_group_IT_number 2
_space_group_name_Hall '-P 1'
_space_group_name_H-M_alt 'P -1'
_atom_sites_solution_hydrogens geom
_audit_creation_date 2020-07-20
_audit_creation_method
;
Olex2 1.3
(compiled 2020.06.28 svn.raecde09e for OlexSys, GUI svn.r6132)
;
_cell_angle_alpha 82.969(7)
_cell_angle_beta 79.317(6)
_cell_angle_gamma 85.481(6)
_cell_formula_units_Z 2
_cell_length_a 8.2204(5)
_cell_length_b 12.3298(10)
_cell_length_c 17.2739(14)
_cell_measurement_reflns_used 3160
_cell_measurement_temperature 125(2)
_cell_measurement_theta_max 72.88
_cell_measurement_theta_min 4.25
_cell_volume 1704.7(2)
_computing_cell_refinement 'CrysAlisPro, Agilent Technologies'
_computing_data_collection 'CrysAlisPro, Agilent Technologies'
_computing_data_reduction 'CrysAlisPro, Agilent Technologies'
_computing_molecular_graphics 'XSEED (Barbour, 2001)'
_computing_publication_material 'Olex2 1.3 (Dolomanov et al., 2009)'
_computing_structure_refinement 'SHELXL 2018/3 (Sheldrick, 2015)'
_computing_structure_solution 'SHELXS (Sheldrick, 2015)'
_diffrn_ambient_environment N~2~
_diffrn_ambient_temperature 125(2)
_diffrn_detector 'CCD plate'
_diffrn_detector_area_resol_mean 5.3095
_diffrn_measured_fraction_theta_full 0.939
_diffrn_measured_fraction_theta_max 0.924
_diffrn_measurement_device_type 'SuperNova, Dual, Cu at zero, Atlas'
_diffrn_measurement_method '\w scans'
_diffrn_radiation_monochromator mirror
_diffrn_radiation_probe x-ray
_diffrn_radiation_type CuK\a
_diffrn_radiation_wavelength 1.54184
_diffrn_reflns_av_unetI/netI 0.1020
_diffrn_reflns_Laue_measured_fraction_full 0.939
_diffrn_reflns_Laue_measured_fraction_max 0.924
_diffrn_reflns_limit_h_max 10
_diffrn_reflns_limit_h_min -9
_diffrn_reflns_limit_k_max 15
_diffrn_reflns_limit_k_min -14
_diffrn_reflns_limit_l_max 21
_diffrn_reflns_limit_l_min 0
_diffrn_reflns_number 6359
_diffrn_reflns_point_group_measured_fraction_full 0.939
_diffrn_reflns_point_group_measured_fraction_max 0.924
_diffrn_reflns_theta_full 72.000
_diffrn_reflns_theta_max 73.592
_diffrn_reflns_theta_min 3.618
_diffrn_source 'micro-focus sealed X-ray tube'
_diffrn_source_type 'SuperNova (Cu) X-ray Source'
_exptl_absorpt_coefficient_mu 4.395
_exptl_absorpt_correction_T_max 1.000
_exptl_absorpt_correction_T_min 0.749
_exptl_absorpt_correction_type multi-scan
_exptl_absorpt_process_details
;
CrysAlisPro 1.171.39.46 (Rigaku Oxford Diffraction, 2018)
Empirical absorption correction using spherical harmonics,
 implemented in SCALE3 ABSPACK scaling algorithm.
;
_exptl_crystal_colour brown
_exptl_crystal_density_diffrn 1.572
_exptl_crystal_description plate
_exptl_crystal_F_000 820
_exptl_crystal_size_max 0.35
_exptl_crystal_size_mid 0.30
_exptl_crystal_size_min 0.05
_refine_diff_density_max 1.060
_refine_diff_density_min -0.710
_refine_diff_density_rms 0.132
_refine_ls_extinction_method none
_refine_ls_goodness_of_fit_ref 1.048
_refine_ls_hydrogen_treatment constr
_refine_ls_matrix_type full
_refine_ls_number_parameters 491
_refine_ls_number_reflns 6359
_refine_ls_number_restraints 0
_refine_ls_restrained_S_all 1.048
_refine_ls_R_factor_all 0.1117
_refine_ls_R_factor_gt 0.0862
_refine_ls_shift/su_max 0.000
_refine_ls_shift/su_mean 0.000
_refine_ls_structure_factor_coef Fsqd
_refine_ls_weighting_details 'w=1/[\s^2^(Fo^2^)+(0.0909P)^2^+5.8415P] where P=(Fo^2^+2Fc^2^)/3'
_refine_ls_weighting_scheme calc
_refine_ls_wR_factor_gt 0.2333
_refine_ls_wR_factor_ref 0.2517
_reflns_Friedel_coverage 0.000
_reflns_number_gt 4744
_reflns_number_total 6359
_reflns_threshold_expression 'I > 2\s(I)'
_cod_data_source_file d1cc02624k8.cif
_cod_data_source_block 80acn125
_cod_depositor_comments 'Adding full bibliography for 7128414--7128431.cif.'
_cod_database_code 7128419
_shelx_shelxl_version_number 2018/3
_shelx_space_group_comment
;
The symmetry employed for this shelxl refinement is uniquely defined
by the following loop, which should always be used as a source of
symmetry information in preference to the above space-group names.
They are only intended as comments.
;
_olex2_refinement_description
;
1. Twinned data refinement
 Scales: 0.567(4)
 0.433(4)
2. Fixed Uiso
 At 1.2 times of:
  All C(H) groups, All N(H) groups
 At 1.5 times of:
  All C(H,H,H) groups
3.a Aromatic/amide H refined with riding coordinates:
 C4(H4), C6(H6), C10(H10), C11(H11), C12(H12), C15(H15), C16(H16), C17(H17),
 N18(H18), C24(H24), C26(H26), C30(H30), C31(H31), C32(H32), C35(H35), C36(H36),
  C37(H37), N38(H38)
3.b Idealised Me refined as rotating group:
 C21(H21A,H21B,H21C), C41(H41A,H41B,H41C), C52(H52A,H52B,H52C)
;
_olex2_submission_special_instructions 'No special instructions were received'

loop_
_space_group_symop_operation_xyz
'x, y, z'
'-x, -y, -z'

loop_
_atom_site_label
_atom_site_type_symbol
_atom_site_fract_x
_atom_site_fract_y
_atom_site_fract_z
_atom_site_U_iso_or_equiv
_atom_site_adp_type
_atom_site_occupancy
_atom_site_site_symmetry_order
_atom_site_calc_flag
_atom_site_refinement_flags_posn
_atom_site_refinement_flags_adp
_atom_site_refinement_flags_occupancy
_atom_site_disorder_assembly
_atom_site_disorder_group
Fe1 Fe 0.76267(12) 0.76456(8) 0.73233(6) 0.0205(3) Uani 1 1 d . . . . .
N2 N 0.8142(6) 0.6320(4) 0.6848(3) 0.0231(11) Uani 1 1 d . . . . .
C3 C 0.7892(8) 0.6254(5) 0.6119(4) 0.0234(13) Uani 1 1 d . . . . .
C4 C 0.8102(8) 0.5305(5) 0.5764(4) 0.0250(13) Uani 1 1 d . . . . .
H4 H 0.793733 0.529555 0.523539 0.030 Uiso 1 1 calc R U . . .
C5 C 0.8571(8) 0.4348(5) 0.6219(4) 0.0264(14) Uani 1 1 d . . . . .
C6 C 0.8788(8) 0.4386(5) 0.7004(4) 0.0264(14) Uani 1 1 d . . . . .
H6 H 0.907442 0.374320 0.732497 0.032 Uiso 1 1 calc R U . . .
C7 C 0.8568(8) 0.5389(5) 0.7286(4) 0.0223(13) Uani 1 1 d . . . . .
N8 N 0.7338(7) 0.7281(5) 0.5774(3) 0.0255(12) Uani 1 1 d . . . . .
N9 N 0.7134(7) 0.8127(4) 0.6246(3) 0.0234(11) Uani 1 1 d . . . . .
C10 C 0.6576(8) 0.8968(5) 0.5819(5) 0.0324(16) Uani 1 1 d . . . . .
H10 H 0.631710 0.967444 0.599143 0.039 Uiso 1 1 calc R U . . .
C11 C 0.6405(9) 0.8698(6) 0.5067(5) 0.0330(15) Uani 1 1 d . . . . .
H11 H 0.602730 0.916878 0.465052 0.040 Uiso 1 1 calc R U . . .
C12 C 0.6900(9) 0.7609(6) 0.5068(4) 0.0294(14) Uani 1 1 d . . . . .
H12 H 0.692834 0.717140 0.464970 0.035 Uiso 1 1 calc R U . . .
N13 N 0.8667(7) 0.5619(4) 0.8050(3) 0.0257(12) Uani 1 1 d . . . . .
N14 N 0.8306(6) 0.6680(4) 0.8213(3) 0.0201(10) Uani 1 1 d . . . . .
C15 C 0.8348(8) 0.6694(6) 0.8963(4) 0.0282(14) Uani 1 1 d . . . . .
H15 H 0.815430 0.732626 0.923885 0.034 Uiso 1 1 calc R U . . .
C16 C 0.8720(9) 0.5637(6) 0.9298(4) 0.0322(15) Uani 1 1 d . . . . .
H16 H 0.879765 0.542316 0.983748 0.039 Uiso 1 1 calc R U . . .
C17 C 0.8953(8) 0.4964(6) 0.8710(4) 0.0288(14) Uani 1 1 d . . . . .
H17 H 0.925050 0.420188 0.875261 0.035 Uiso 1 1 calc R U . . .
N18 N 0.8721(8) 0.3396(4) 0.5857(3) 0.0293(12) Uani 1 1 d . . . . .
H18 H 0.845476 0.346177 0.538219 0.035 Uiso 1 1 calc R U . . .
C19 C 0.9235(10) 0.2354(6) 0.6145(5) 0.0325(15) Uani 1 1 d . . . . .
O20 O 0.9721(9) 0.2163(4) 0.6766(4) 0.0485(15) Uani 1 1 d . . . . .
C21 C 0.9089(10) 0.1499(6) 0.5613(5) 0.0411(19) Uani 1 1 d . . . . .
H21A H 0.981727 0.085572 0.573098 0.062 Uiso 1 1 calc R U . . .
H21B H 0.941469 0.179835 0.505850 0.062 Uiso 1 1 calc R U . . .
H21C H 0.793856 0.128729 0.570451 0.062 Uiso 1 1 calc R U . . .
N22 N 0.6987(6) 0.8892(4) 0.7877(3) 0.0222(11) Uani 1 1 d . . . . .
C23 C 0.8083(8) 0.9639(5) 0.7890(4) 0.0233(13) Uani 1 1 d . . . . .
C24 C 0.7712(8) 1.0545(5) 0.8298(4) 0.0265(14) Uani 1 1 d . . . . .
H24 H 0.850808 1.106770 0.828640 0.032 Uiso 1 1 calc R U . . .
C25 C 0.6101(8) 1.0656(5) 0.8730(4) 0.0253(13) Uani 1 1 d . . . . .
C26 C 0.4954(8) 0.9858(5) 0.8756(4) 0.0255(13) Uani 1 1 d . . . . .
H26 H 0.387159 0.990962 0.906349 0.031 Uiso 1 1 calc R U . . .
C27 C 0.5471(8) 0.9004(5) 0.8318(4) 0.0265(14) Uani 1 1 d . . . . .
N28 N 0.9621(7) 0.9349(4) 0.7445(3) 0.0243(11) Uani 1 1 d . . . . .
N29 N 0.9747(7) 0.8392(4) 0.7089(3) 0.0229(11) Uani 1 1 d . . . . .
C30 C 1.1297(8) 0.8299(5) 0.6719(4) 0.0235(13) Uani 1 1 d . . . . .
H30 H 1.174865 0.772081 0.641370 0.028 Uiso 1 1 calc R U . . .
C31 C 1.2198(8) 0.9177(6) 0.6839(4) 0.0286(14) Uani 1 1 d . . . . .
H31 H 1.333678 0.929046 0.664134 0.034 Uiso 1 1 calc R U . . .
C32 C 1.1102(8) 0.9826(5) 0.7297(4) 0.0259(13) Uani 1 1 d . . . . .
H32 H 1.132754 1.048651 0.747735 0.031 Uiso 1 1 calc R U . . .
N33 N 0.4539(7) 0.8109(4) 0.8258(3) 0.0251(11) Uani 1 1 d . . . . .
N34 N 0.5308(6) 0.7353(4) 0.7768(3) 0.0225(11) Uani 1 1 d . . . . .
C35 C 0.4220(8) 0.6598(6) 0.7832(4) 0.0280(14) Uani 1 1 d . . . . .
H35 H 0.439260 0.596475 0.755750 0.034 Uiso 1 1 calc R U . . .
C36 C 0.2783(8) 0.6861(6) 0.8359(5) 0.0315(16) Uani 1 1 d . . . . .
H36 H 0.183461 0.643929 0.851270 0.038 Uiso 1 1 calc R U . . .
C37 C 0.2992(8) 0.7833(6) 0.8611(5) 0.0318(15) Uani 1 1 d . . . . .
H37 H 0.221513 0.823551 0.896276 0.038 Uiso 1 1 calc R U . . .
N38 N 0.5543(7) 1.1537(5) 0.9162(4) 0.0294(12) Uani 1 1 d . . . . .
H38 H 0.468039 1.143885 0.954421 0.035 Uiso 1 1 calc R U . . .
C39 C 0.6210(9) 1.2550(6) 0.9050(4) 0.0300(15) Uani 1 1 d . . . . .
O40 O 0.7424(7) 1.2778(4) 0.8546(4) 0.0415(13) Uani 1 1 d . . . . .
C41 C 0.5257(11) 1.3368(6) 0.9561(6) 0.045(2) Uani 1 1 d . . . . .
H41A H 0.510683 1.305574 1.011758 0.068 Uiso 1 1 calc R U . . .
H41B H 0.416977 1.354825 0.940746 0.068 Uiso 1 1 calc R U . . .
H41C H 0.587011 1.403283 0.949227 0.068 Uiso 1 1 calc R U . . .
B42 B 0.7127(10) 0.4530(7) 0.3808(5) 0.0306(17) Uani 1 1 d . . . . .
F43 F 0.7105(10) 0.5551(4) 0.4055(3) 0.0704(19) Uani 1 1 d . . . . .
F44 F 0.5590(7) 0.4166(8) 0.3900(4) 0.093(3) Uani 1 1 d . . . . .
F45 F 0.7874(6) 0.4552(4) 0.3025(3) 0.0431(11) Uani 1 1 d . . . . .
F46 F 0.8077(7) 0.3827(4) 0.4274(3) 0.0547(14) Uani 1 1 d . . . . .
B47 B 0.0989(11) 1.1711(7) 0.9478(5) 0.0359(19) Uani 1 1 d . . . . .
F48 F 0.1298(6) 1.1183(4) 0.8796(3) 0.0456(12) Uani 1 1 d . . . . .
F49 F -0.0562(6) 1.1534(6) 0.9883(4) 0.0682(17) Uani 1 1 d . . . . .
F50 F 0.1208(8) 1.2827(4) 0.9279(4) 0.0615(15) Uani 1 1 d . . . . .
F51 F 0.2180(5) 1.1290(3) 0.9958(3) 0.0366(10) Uani 1 1 d . . . . .
C52 C 0.618(2) 0.7109(9) 0.2548(6) 0.081(4) Uani 1 1 d . . . . .
H52A H 0.719864 0.681182 0.273840 0.121 Uiso 1 1 calc R U . . .
H52B H 0.644069 0.732242 0.197542 0.121 Uiso 1 1 calc R U . . .
H52C H 0.536269 0.655075 0.266104 0.121 Uiso 1 1 calc R U . . .
C53 C 0.5521(11) 0.8063(7) 0.2949(5) 0.0398(18) Uani 1 1 d . . . . .
N54 N 0.4999(10) 0.8797(6) 0.3267(5) 0.0511(19) Uani 1 1 d . . . . .

loop_
_atom_site_aniso_label
_atom_site_aniso_U_11
_atom_site_aniso_U_22
_atom_site_aniso_U_33
_atom_site_aniso_U_23
_atom_site_aniso_U_13
_atom_site_aniso_U_12
Fe1 0.0189(5) 0.0184(5) 0.0252(5) -0.0068(4) -0.0032(4) -0.0021(3)
N2 0.022(3) 0.026(3) 0.023(3) -0.007(2) -0.002(2) -0.003(2)
C3 0.020(3) 0.022(3) 0.028(3) -0.002(3) -0.004(3) -0.004(2)
C4 0.030(3) 0.028(3) 0.019(3) -0.008(3) -0.005(3) -0.005(3)
C5 0.021(3) 0.024(3) 0.035(4) -0.008(3) -0.002(3) -0.004(2)
C6 0.027(3) 0.021(3) 0.032(4) -0.007(3) -0.004(3) -0.001(2)
C7 0.021(3) 0.022(3) 0.024(3) -0.001(3) -0.004(3) -0.005(2)
N8 0.023(3) 0.027(3) 0.028(3) -0.009(2) -0.006(2) -0.001(2)
N9 0.024(3) 0.026(3) 0.023(3) -0.009(2) -0.003(2) -0.006(2)
C10 0.020(3) 0.020(3) 0.059(5) -0.016(3) -0.004(3) 0.001(2)
C11 0.039(4) 0.027(3) 0.034(4) -0.001(3) -0.010(3) -0.005(3)
C12 0.031(3) 0.027(3) 0.030(4) -0.004(3) -0.005(3) -0.003(3)
N13 0.028(3) 0.021(3) 0.030(3) -0.007(2) -0.005(2) -0.003(2)
N14 0.021(2) 0.017(2) 0.023(3) -0.006(2) -0.001(2) -0.0021(19)
C15 0.025(3) 0.029(3) 0.032(4) -0.009(3) -0.004(3) -0.004(3)
C16 0.043(4) 0.033(4) 0.023(3) -0.007(3) -0.003(3) -0.015(3)
C17 0.029(3) 0.026(3) 0.030(4) 0.002(3) -0.005(3) -0.002(3)
N18 0.043(3) 0.022(3) 0.024(3) -0.006(2) -0.008(3) -0.001(2)
C19 0.041(4) 0.022(3) 0.032(4) -0.007(3) 0.002(3) -0.002(3)
O20 0.082(4) 0.023(3) 0.041(3) -0.005(2) -0.018(3) 0.011(3)
C21 0.044(4) 0.028(4) 0.051(5) -0.016(3) 0.000(4) -0.003(3)
N22 0.018(2) 0.023(3) 0.027(3) -0.010(2) -0.002(2) -0.002(2)
C23 0.019(3) 0.024(3) 0.028(3) -0.005(3) -0.004(3) -0.001(2)
C24 0.027(3) 0.017(3) 0.037(4) -0.010(3) -0.005(3) -0.003(2)
C25 0.030(3) 0.020(3) 0.027(3) -0.005(3) -0.008(3) 0.002(2)
C26 0.021(3) 0.027(3) 0.029(3) -0.010(3) -0.003(3) 0.001(2)
C27 0.028(3) 0.024(3) 0.029(3) -0.006(3) -0.008(3) 0.000(3)
N28 0.023(3) 0.021(3) 0.031(3) -0.007(2) -0.006(2) 0.000(2)
N29 0.024(3) 0.019(2) 0.025(3) -0.005(2) -0.004(2) -0.001(2)
C30 0.021(3) 0.023(3) 0.027(3) -0.002(2) -0.006(3) 0.005(2)
C31 0.022(3) 0.028(3) 0.035(4) -0.005(3) -0.003(3) -0.001(3)
C32 0.022(3) 0.024(3) 0.032(4) -0.009(3) -0.002(3) 0.001(2)
N33 0.022(3) 0.024(3) 0.030(3) -0.010(2) -0.004(2) -0.001(2)
N34 0.017(2) 0.024(3) 0.028(3) -0.010(2) -0.004(2) -0.004(2)
C35 0.026(3) 0.031(3) 0.030(3) -0.005(3) -0.009(3) -0.007(3)
C36 0.012(3) 0.037(4) 0.049(4) -0.006(3) -0.013(3) -0.004(3)
C37 0.020(3) 0.039(4) 0.036(4) -0.009(3) -0.003(3) -0.001(3)
N38 0.033(3) 0.024(3) 0.031(3) -0.012(2) -0.001(3) 0.001(2)
C39 0.037(4) 0.026(3) 0.030(4) -0.010(3) -0.007(3) -0.001(3)
O40 0.043(3) 0.032(3) 0.049(3) -0.014(2) 0.005(3) -0.011(2)
C41 0.054(5) 0.026(4) 0.054(5) -0.023(4) 0.008(4) 0.001(3)
B42 0.025(4) 0.033(4) 0.037(4) -0.016(3) -0.006(3) 0.001(3)
F43 0.135(6) 0.035(3) 0.050(3) -0.022(2) -0.039(4) 0.022(3)
F44 0.036(3) 0.193(9) 0.058(4) -0.043(5) 0.004(3) -0.037(4)
F45 0.040(2) 0.053(3) 0.042(3) -0.020(2) -0.004(2) -0.017(2)
F46 0.084(4) 0.040(3) 0.048(3) -0.020(2) -0.030(3) 0.019(3)
B47 0.038(4) 0.040(5) 0.033(4) -0.016(4) -0.010(4) 0.006(4)
F48 0.042(2) 0.057(3) 0.044(3) -0.028(2) -0.009(2) 0.000(2)
F49 0.031(3) 0.115(5) 0.059(4) -0.031(4) -0.001(2) 0.008(3)
F50 0.090(4) 0.044(3) 0.060(3) -0.014(2) -0.037(3) 0.008(3)
F51 0.034(2) 0.035(2) 0.044(3) -0.0129(19) -0.0072(19) -0.0032(17)
C52 0.151(13) 0.042(5) 0.043(6) -0.007(4) -0.009(7) 0.016(7)
C53 0.056(5) 0.035(4) 0.030(4) -0.001(3) -0.014(4) -0.002(4)
N54 0.055(4) 0.043(4) 0.059(5) -0.019(4) -0.010(4) -0.005(3)

loop_
_atom_type_symbol
_atom_type_description
_atom_type_scat_dispersion_real
_atom_type_scat_dispersion_imag
_atom_type_scat_source
C C 0.0181 0.0091 'International Tables Vol C Tables 4.2.6.8 and 6.1.1.4'
H H 0.0000 0.0000 'International Tables Vol C Tables 4.2.6.8 and 6.1.1.4'
N N 0.0311 0.0180 'International Tables Vol C Tables 4.2.6.8 and 6.1.1.4'
O O 0.0492 0.0322 'International Tables Vol C Tables 4.2.6.8 and 6.1.1.4'
Fe Fe -1.1336 3.1974 'International Tables Vol C Tables 4.2.6.8 and 6.1.1.4'
B B 0.0090 0.0039 'International Tables Vol C Tables 4.2.6.8 and 6.1.1.4'
F F 0.0727 0.0534 'International Tables Vol C Tables 4.2.6.8 and 6.1.1.4'

loop_
_geom_angle_atom_site_label_1
_geom_angle_atom_site_label_2
_geom_angle_atom_site_label_3
_geom_angle
_geom_angle_site_symmetry_1
_geom_angle_site_symmetry_3
_geom_angle_publ_flag
N2 Fe1 N9 79.5(2) . . ?
N2 Fe1 N14 79.9(2) . . ?
N2 Fe1 N29 104.3(2) . . ?
N2 Fe1 N34 95.9(2) . . ?
N14 Fe1 N9 159.4(2) . . ?
N14 Fe1 N29 92.7(2) . . ?
N22 Fe1 N2 174.6(2) . . ?
N22 Fe1 N9 103.8(2) . . ?
N22 Fe1 N14 96.7(2) . . ?
N22 Fe1 N29 79.9(2) . . ?
N22 Fe1 N34 79.9(2) . . ?
N29 Fe1 N9 92.4(2) . . ?
N34 Fe1 N9 93.1(2) . . ?
N34 Fe1 N14 89.0(2) . . ?
N34 Fe1 N29 159.7(2) . . ?
C3 N2 Fe1 120.9(5) . . ?
C3 N2 C7 118.5(6) . . ?
C7 N2 Fe1 120.0(4) . . ?
N2 C3 C4 124.1(6) . . ?
N2 C3 N8 110.7(6) . . ?
C4 C3 N8 125.2(6) . . ?
C3 C4 H4 121.5 . . ?
C3 C4 C5 117.0(6) . . ?
C5 C4 H4 121.5 . . ?
C4 C5 C6 120.2(6) . . ?
N18 C5 C4 115.8(6) . . ?
N18 C5 C6 123.9(6) . . ?
C5 C6 H6 121.4 . . ?
C7 C6 C5 117.2(6) . . ?
C7 C6 H6 121.4 . . ?
N2 C7 C6 123.0(6) . . ?
N2 C7 N13 109.7(5) . . ?
C6 C7 N13 127.3(6) . . ?
N9 N8 C3 116.1(5) . . ?
C12 N8 C3 132.4(6) . . ?
C12 N8 N9 111.4(5) . . ?
N8 N9 Fe1 112.5(4) . . ?
C10 N9 Fe1 142.1(5) . . ?
C10 N9 N8 105.2(5) . . ?
N9 C10 H10 124.3 . . ?
N9 C10 C11 111.4(6) . . ?
C11 C10 H10 124.3 . . ?
C10 C11 H11 127.4 . . ?
C12 C11 C10 105.1(7) . . ?
C12 C11 H11 127.4 . . ?
N8 C12 C11 106.9(6) . . ?
N8 C12 H12 126.6 . . ?
C11 C12 H12 126.6 . . ?
N14 N13 C7 117.1(5) . . ?
C17 N13 C7 132.2(6) . . ?
C17 N13 N14 110.6(5) . . ?
N13 N14 Fe1 113.0(4) . . ?
C15 N14 Fe1 139.4(5) . . ?
C15 N14 N13 106.9(5) . . ?
N14 C15 H15 125.3 . . ?
N14 C15 C16 109.4(6) . . ?
C16 C15 H15 125.3 . . ?
C15 C16 H16 126.1 . . ?
C17 C16 C15 107.7(6) . . ?
C17 C16 H16 126.1 . . ?
N13 C17 C16 105.3(6) . . ?
N13 C17 H17 127.3 . . ?
C16 C17 H17 127.4 . . ?
C5 N18 H18 115.8 . . ?
C5 N18 C19 128.3(6) . . ?
C19 N18 H18 115.8 . . ?
N18 C19 C21 113.2(7) . . ?
O20 C19 N18 122.5(6) . . ?
O20 C19 C21 124.3(7) . . ?
C19 C21 H21A 109.5 . . ?
C19 C21 H21B 109.5 . . ?
C19 C21 H21C 109.5 . . ?
H21A C21 H21B 109.5 . . ?
H21A C21 H21C 109.5 . . ?
H21B C21 H21C 109.5 . . ?
C23 N22 Fe1 120.8(4) . . ?
C27 N22 Fe1 120.9(4) . . ?
C27 N22 C23 118.2(5) . . ?
N22 C23 C24 123.7(6) . . ?
N22 C23 N28 110.2(5) . . ?
C24 C23 N28 126.1(6) . . ?
C23 C24 H24 121.7 . . ?
C23 C24 C25 116.6(6) . . ?
C25 C24 H24 121.7 . . ?
C24 C25 C26 120.8(6) . . ?
N38 C25 C24 122.9(6) . . ?
N38 C25 C26 116.3(6) . . ?
C25 C26 H26 121.6 . . ?
C27 C26 C25 116.9(6) . . ?
C27 C26 H26 121.6 . . ?
N22 C27 C26 123.8(6) . . ?
N22 C27 N33 109.5(6) . . ?
C26 C27 N33 126.7(6) . . ?
N29 N28 C23 117.2(5) . . ?
C32 N28 C23 132.0(6) . . ?
C32 N28 N29 110.8(5) . . ?
N28 N29 Fe1 111.9(4) . . ?
C30 N29 Fe1 142.7(5) . . ?
C30 N29 N28 105.4(5) . . ?
N29 C30 H30 124.6 . . ?
N29 C30 C31 110.9(6) . . ?
C31 C30 H30 124.6 . . ?
C30 C31 H31 127.0 . . ?
C32 C31 C30 106.0(6) . . ?
C32 C31 H31 127.0 . . ?
N28 C32 H32 126.5 . . ?
C31 C32 N28 107.0(6) . . ?
C31 C32 H32 126.5 . . ?
N34 N33 C27 116.5(5) . . ?
C37 N33 C27 131.7(6) . . ?
C37 N33 N34 111.8(5) . . ?
N33 N34 Fe1 113.1(4) . . ?
C35 N34 Fe1 141.6(5) . . ?
C35 N34 N33 104.8(5) . . ?
N34 C35 H35 124.8 . . ?
N34 C35 C36 110.5(6) . . ?
C36 C35 H35 124.8 . . ?
C35 C36 H36 126.4 . . ?
C37 C36 C35 107.2(6) . . ?
C37 C36 H36 126.4 . . ?
N33 C37 C36 105.6(6) . . ?
N33 C37 H37 127.2 . . ?
C36 C37 H37 127.2 . . ?
C25 N38 H38 116.8 . . ?
C39 N38 C25 126.5(6) . . ?
C39 N38 H38 116.8 . . ?
N38 C39 C41 114.3(7) . . ?
O40 C39 N38 122.7(6) . . ?
O40 C39 C41 122.8(7) . . ?
C39 C41 H41A 109.5 . . ?
C39 C41 H41B 109.5 . . ?
C39 C41 H41C 109.5 . . ?
H41A C41 H41B 109.5 . . ?
H41A C41 H41C 109.5 . . ?
H41B C41 H41C 109.5 . . ?
F43 B42 F46 106.4(6) . . ?
F44 B42 F43 112.1(8) . . ?
F44 B42 F45 109.5(6) . . ?
F44 B42 F46 109.7(8) . . ?
F45 B42 F43 110.0(7) . . ?
F45 B42 F46 109.1(6) . . ?
F48 B47 F50 109.7(7) . . ?
F48 B47 F51 108.2(6) . . ?
F49 B47 F48 110.5(7) . . ?
F49 B47 F50 111.1(7) . . ?
F49 B47 F51 109.8(7) . . ?
F50 B47 F51 107.5(7) . . ?
H52A C52 H52B 109.5 . . ?
H52A C52 H52C 109.5 . . ?
H52B C52 H52C 109.5 . . ?
C53 C52 H52A 109.5 . . ?
C53 C52 H52B 109.5 . . ?
C53 C52 H52C 109.5 . . ?
N54 C53 C52 179.3(10) . . ?

loop_
_geom_bond_atom_site_label_1
_geom_bond_atom_site_label_2
_geom_bond_distance
_geom_bond_site_symmetry_2
_geom_bond_publ_flag
Fe1 N2 1.901(5) . ?
Fe1 N9 1.988(6) . ?
Fe1 N14 1.964(5) . ?
Fe1 N22 1.896(5) . ?
Fe1 N29 1.987(5) . ?
Fe1 N34 1.962(5) . ?
N2 C3 1.327(9) . ?
N2 C7 1.355(8) . ?
C3 C4 1.370(9) . ?
C3 N8 1.410(9) . ?
C4 H4 0.9500 . ?
C4 C5 1.404(10) . ?
C5 C6 1.406(10) . ?
C5 N18 1.383(8) . ?
C6 H6 0.9500 . ?
C6 C7 1.372(9) . ?
C7 N13 1.400(9) . ?
N8 N9 1.382(7) . ?
N8 C12 1.341(9) . ?
N9 C10 1.301(10) . ?
C10 H10 0.9500 . ?
C10 C11 1.415(11) . ?
C11 H11 0.9500 . ?
C11 C12 1.372(10) . ?
C12 H12 0.9500 . ?
N13 N14 1.371(7) . ?
N13 C17 1.360(9) . ?
N14 C15 1.305(9) . ?
C15 H15 0.9500 . ?
C15 C16 1.394(10) . ?
C16 H16 0.9500 . ?
C16 C17 1.366(10) . ?
C17 H17 0.9500 . ?
N18 H18 0.8800 . ?
N18 C19 1.383(9) . ?
C19 O20 1.204(10) . ?
C19 C21 1.505(10) . ?
C21 H21A 0.9800 . ?
C21 H21B 0.9800 . ?
C21 H21C 0.9800 . ?
N22 C23 1.343(8) . ?
N22 C27 1.341(9) . ?
C23 C24 1.378(9) . ?
C23 N28 1.397(9) . ?
C24 H24 0.9500 . ?
C24 C25 1.400(10) . ?
C25 C26 1.407(9) . ?
C25 N38 1.393(8) . ?
C26 H26 0.9500 . ?
C26 C27 1.366(9) . ?
C27 N33 1.416(9) . ?
N28 N29 1.385(7) . ?
N28 C32 1.362(8) . ?
N29 C30 1.318(8) . ?
C30 H30 0.9500 . ?
C30 C31 1.415(9) . ?
C31 H31 0.9500 . ?
C31 C32 1.361(10) . ?
C32 H32 0.9500 . ?
N33 N34 1.374(8) . ?
N33 C37 1.355(9) . ?
N34 C35 1.322(8) . ?
C35 H35 0.9500 . ?
C35 C36 1.393(10) . ?
C36 H36 0.9500 . ?
C36 C37 1.358(10) . ?
C37 H37 0.9500 . ?
N38 H38 0.8800 . ?
N38 C39 1.381(9) . ?
C39 O40 1.222(9) . ?
C39 C41 1.499(10) . ?
C41 H41A 0.9800 . ?
C41 H41B 0.9800 . ?
C41 H41C 0.9800 . ?
B42 F43 1.376(9) . ?
B42 F44 1.349(10) . ?
B42 F45 1.375(10) . ?
B42 F46 1.402(10) . ?
B47 F48 1.389(9) . ?
B47 F49 1.356(11) . ?
B47 F50 1.394(11) . ?
B47 F51 1.424(10) . ?
C52 H52A 0.9800 . ?
C52 H52B 0.9800 . ?
C52 H52C 0.9800 . ?
C52 C53 1.456(13) . ?
C53 N54 1.131(11) . ?

loop_
_geom_hbond_atom_site_label_D
_geom_hbond_atom_site_label_H
_geom_hbond_atom_site_label_A
_geom_hbond_distance_DH
_geom_hbond_distance_HA
_geom_hbond_distance_DA
_geom_hbond_angle_DHA
_geom_hbond_site_symmetry_A
_geom_hbond_publ_flag
N18 H18 F46 0.88 1.99 2.860(8) 170.5 . yes
N38 H38 F51 0.88 2.06 2.872(8) 152.6 . yes

loop_
_geom_torsion_atom_site_label_1
_geom_torsion_atom_site_label_2
_geom_torsion_atom_site_label_3
_geom_torsion_atom_site_label_4
_geom_torsion
_geom_torsion_site_symmetry_1
_geom_torsion_site_symmetry_2
_geom_torsion_site_symmetry_3
_geom_torsion_site_symmetry_4
_geom_torsion_publ_flag
Fe1 N2 C3 C4 -174.3(5) . . . . ?
Fe1 N2 C3 N8 4.0(7) . . . . ?
Fe1 N2 C7 C6 173.1(5) . . . . ?
Fe1 N2 C7 N13 -4.5(7) . . . . ?
Fe1 N9 C10 C11 -174.6(6) . . . . ?
Fe1 N14 C15 C16 169.1(5) . . . . ?
Fe1 N22 C23 C24 -178.1(5) . . . . ?
Fe1 N22 C23 N28 1.0(8) . . . . ?
Fe1 N22 C27 C26 177.3(5) . . . . ?
Fe1 N22 C27 N33 -2.2(8) . . . . ?
Fe1 N29 C30 C31 -177.1(6) . . . . ?
Fe1 N34 C35 C36 170.2(6) . . . . ?
N2 C3 C4 C5 1.6(10) . . . . ?
N2 C3 N8 N9 -1.2(8) . . . . ?
N2 C3 N8 C12 -178.5(7) . . . . ?
N2 C7 N13 N14 1.1(7) . . . . ?
N2 C7 N13 C17 175.8(6) . . . . ?
C3 N2 C7 C6 1.5(9) . . . . ?
C3 N2 C7 N13 -176.1(5) . . . . ?
C3 C4 C5 C6 0.7(9) . . . . ?
C3 C4 C5 N18 177.9(6) . . . . ?
C3 N8 N9 Fe1 -1.7(6) . . . . ?
C3 N8 N9 C10 -178.1(5) . . . . ?
C3 N8 C12 C11 177.8(7) . . . . ?
C4 C3 N8 N9 177.0(6) . . . . ?
C4 C3 N8 C12 -0.3(11) . . . . ?
C4 C5 C6 C7 -1.8(9) . . . . ?
C4 C5 N18 C19 176.7(7) . . . . ?
C5 C6 C7 N2 0.7(9) . . . . ?
C5 C6 C7 N13 177.8(6) . . . . ?
C5 N18 C19 O20 -4.3(13) . . . . ?
C5 N18 C19 C21 174.6(6) . . . . ?
C6 C5 N18 C19 -6.2(11) . . . . ?
C6 C7 N13 N14 -176.3(6) . . . . ?
C6 C7 N13 C17 -1.6(11) . . . . ?
C7 N2 C3 C4 -2.7(9) . . . . ?
C7 N2 C3 N8 175.5(5) . . . . ?
C7 N13 N14 Fe1 2.5(7) . . . . ?
C7 N13 N14 C15 175.2(5) . . . . ?
C7 N13 C17 C16 -173.4(7) . . . . ?
N8 C3 C4 C5 -176.4(6) . . . . ?
N8 N9 C10 C11 -0.1(7) . . . . ?
N9 Fe1 N22 C23 -91.1(5) . . . . ?
N9 Fe1 N22 C27 94.4(5) . . . . ?
N9 N8 C12 C11 0.4(8) . . . . ?
N9 C10 C11 C12 0.3(8) . . . . ?
C10 C11 C12 N8 -0.4(8) . . . . ?
C12 N8 N9 Fe1 176.1(4) . . . . ?
C12 N8 N9 C10 -0.2(7) . . . . ?
N13 N14 C15 C16 -0.6(7) . . . . ?
N14 Fe1 N22 C23 90.4(5) . . . . ?
N14 Fe1 N22 C27 -84.1(5) . . . . ?
N14 N13 C17 C16 1.5(7) . . . . ?
N14 C15 C16 C17 1.6(8) . . . . ?
C15 C16 C17 N13 -1.8(8) . . . . ?
C17 N13 N14 Fe1 -173.4(4) . . . . ?
C17 N13 N14 C15 -0.6(7) . . . . ?
N18 C5 C6 C7 -178.8(6) . . . . ?
N22 C23 C24 C25 1.4(10) . . . . ?
N22 C23 N28 N29 -0.2(8) . . . . ?
N22 C23 N28 C32 -178.6(7) . . . . ?
N22 C27 N33 N34 -1.6(8) . . . . ?
N22 C27 N33 C37 177.0(7) . . . . ?
C23 N22 C27 C26 2.7(10) . . . . ?
C23 N22 C27 N33 -176.8(6) . . . . ?
C23 C24 C25 C26 1.7(10) . . . . ?
C23 C24 C25 N38 -179.1(6) . . . . ?
C23 N28 N29 Fe1 -0.7(7) . . . . ?
C23 N28 N29 C30 -179.4(6) . . . . ?
C23 N28 C32 C31 178.6(7) . . . . ?
C24 C23 N28 N29 179.0(6) . . . . ?
C24 C23 N28 C32 0.6(12) . . . . ?
C24 C25 C26 C27 -2.4(10) . . . . ?
C24 C25 N38 C39 21.5(11) . . . . ?
C25 C26 C27 N22 0.2(10) . . . . ?
C25 C26 C27 N33 179.6(6) . . . . ?
C25 N38 C39 O40 -1.2(12) . . . . ?
C25 N38 C39 C41 175.1(7) . . . . ?
C26 C25 N38 C39 -159.3(7) . . . . ?
C26 C27 N33 N34 178.9(6) . . . . ?
C26 C27 N33 C37 -2.5(12) . . . . ?
C27 N22 C23 C24 -3.5(10) . . . . ?
C27 N22 C23 N28 175.7(6) . . . . ?
C27 N33 N34 Fe1 4.4(7) . . . . ?
C27 N33 N34 C35 178.2(6) . . . . ?
C27 N33 C37 C36 -177.0(7) . . . . ?
N28 C23 C24 C25 -177.7(6) . . . . ?
N28 N29 C30 C31 0.9(7) . . . . ?
N29 Fe1 N22 C23 -1.1(5) . . . . ?
N29 Fe1 N22 C27 -175.6(6) . . . . ?
N29 N28 C32 C31 0.1(8) . . . . ?
N29 C30 C31 C32 -0.8(8) . . . . ?
C30 C31 C32 N28 0.4(8) . . . . ?
C32 N28 N29 Fe1 178.1(4) . . . . ?
C32 N28 N29 C30 -0.6(7) . . . . ?
N33 N34 C35 C36 -0.5(8) . . . . ?
N34 Fe1 N22 C23 178.2(6) . . . . ?
N34 Fe1 N22 C27 3.7(5) . . . . ?
N34 N33 C37 C36 1.7(8) . . . . ?
N34 C35 C36 C37 1.5(8) . . . . ?
C35 C36 C37 N33 -1.9(8) . . . . ?
C37 N33 N34 Fe1 -174.5(5) . . . . ?
C37 N33 N34 C35 -0.7(8) . . . . ?
N38 C25 C26 C27 178.3(6) . . . . ?

loop_
_twin_individual_id
_twin_individual_mass_fraction_refined
1 0.567(4)
2 0.433(4)
